data_2226716
loop_
_publ_author_name
'Zhao, Dan'
'Zhang, Lina'
'Li, Feifei'

_publ_section_title
;
 Sodium samarium tetrakis(polyphosphate), NaSm(PO~3~)~4~
;
_journal_coeditor_code WM2360
_journal_issue 7
_journal_name_full 'Acta Crystallographica Section E'
_journal_page_first i53
_journal_paper_doi 10.1107/S1600536810022543
_journal_volume 66
_journal_year 2010
_chemical_formula_iupac 'Na Sm (P O3)4'
_chemical_formula_structural 'Na Sm (P O3)4'
_chemical_formula_sum 'Na O12 P4 Sm'
_chemical_formula_weight 489.22
_chemical_name_common 'sodium samarium polyphosphate'
_chemical_name_systematic
;
Sodium samarium tetrakis(polyphosphate)
;
_space_group_IT_number 14
_symmetry_cell_setting monoclinic
_symmetry_space_group_name_Hall '-P 2yn'
_symmetry_space_group_name_H-M 'P 1 21/n 1'
_atom_sites_solution_primary direct
_atom_sites_solution_secondary difmap
_audit_creation_method SHELXL-97
_cell_angle_alpha 90.00
_cell_angle_beta 90.396(10)
_cell_angle_gamma 90.00
_cell_formula_units_Z 4
_cell_length_a 7.1924(13)
_cell_length_b 13.091(2)
_cell_length_c 9.8480(17)
_cell_measurement_reflns_used 2180
_cell_measurement_temperature 293(2)
_cell_measurement_theta_max 27.4835
_cell_measurement_theta_min 2.0675
_cell_volume 927.2(3)
_computing_cell_refinement '<i>CrystalClear</i> (Rigaku, 2004)'
_computing_data_collection '<i>CrystalClear</i> (Rigaku, 2004)'
_computing_data_reduction '<i>CrystalClear</i> (Rigaku, 2004)'
_computing_molecular_graphics '<i>DIAMOND</i> (Brandenburg, 2004)'
_computing_publication_material '<i>SHELXTL</i> (Sheldrick, 2008)'
_computing_structure_refinement '<i>SHELXL97</i> (Sheldrick, 2008)'
_computing_structure_solution
;
SHELXS-97 (Sheldrick, 2008) and PLATON (Spek, 2009)
;
_diffrn_ambient_temperature 293(2)
_diffrn_detector_area_resol_mean 14.6306
_diffrn_measured_fraction_theta_full 0.994
_diffrn_measured_fraction_theta_max 0.994
_diffrn_measurement_device_type 'Rigaku Mercury70 CCD diffractometer'
_diffrn_measurement_method '\w scans'
_diffrn_radiation_monochromator 'Rigaku Graphite Monochromator <b>DIFFRACTOMETER TYPE</b>'
_diffrn_radiation_source 'fine-focus sealed tube'
_diffrn_radiation_type MoK\a
_diffrn_radiation_wavelength 0.71073
_diffrn_reflns_av_R_equivalents 0.0409
_diffrn_reflns_av_sigmaI/netI 0.0406
_diffrn_reflns_limit_h_max 9
_diffrn_reflns_limit_h_min -9
_diffrn_reflns_limit_k_max 17
_diffrn_reflns_limit_k_min -15
_diffrn_reflns_limit_l_max 12
_diffrn_reflns_limit_l_min -12
_diffrn_reflns_number 7036
_diffrn_reflns_theta_full 27.47
_diffrn_reflns_theta_max 27.47
_diffrn_reflns_theta_min 2.59
_diffrn_standards_number 0
_exptl_absorpt_coefficient_mu 7.138
_exptl_absorpt_correction_T_max 0.8704
_exptl_absorpt_correction_T_min 0.3294
_exptl_absorpt_correction_type multi-scan
_exptl_absorpt_process_details '(ABSCOR; Higashi, 1995)'
_exptl_crystal_colour yellow
_exptl_crystal_density_diffrn 3.504
_exptl_crystal_density_method 'not measured'
_exptl_crystal_description prism
_exptl_crystal_F_000 916
_exptl_crystal_size_max 0.20
_exptl_crystal_size_mid 0.02
_exptl_crystal_size_min 0.02
_refine_diff_density_max 2.376
_refine_diff_density_min -0.803
_refine_ls_extinction_method none
_refine_ls_goodness_of_fit_ref 1.151
_refine_ls_matrix_type full
_refine_ls_number_parameters 163
_refine_ls_number_reflns 2111
_refine_ls_number_restraints 0
_refine_ls_restrained_S_all 1.151
_refine_ls_R_factor_all 0.0457
_refine_ls_R_factor_gt 0.0365
_refine_ls_shift/su_max 0.000
_refine_ls_shift/su_mean 0.000
_refine_ls_structure_factor_coef Fsqd
_refine_ls_weighting_details 'calc w=1/[\s^2^(Fo^2^)+(0.0639P)^2^] where P=(Fo^2^+2Fc^2^)/3'
_refine_ls_weighting_scheme calc
_refine_ls_wR_factor_gt 0.0644
_refine_ls_wR_factor_ref 0.0677
_reflns_number_gt 1868
_reflns_number_total 2111
_reflns_threshold_expression I>2\s(I)
_cod_data_source_file wm2360.cif
_cod_data_source_block I
_cod_original_sg_symbol_H-M 'P 21/n'
_cod_database_code 2226716
_cod_database_fobs_code 2226716

loop_
_symmetry_equiv_pos_as_xyz
'x, y, z'
'-x+1/2, y+1/2, -z+1/2'
'-x, -y, -z'
'x-1/2, -y-1/2, z-1/2'

loop_
_atom_site_type_symbol
_atom_site_label
_atom_site_fract_x
_atom_site_fract_y
_atom_site_fract_z
_atom_site_U_iso_or_equiv
_atom_site_adp_type
_atom_site_calc_flag
_atom_site_refinement_flags
_atom_site_occupancy
_atom_site_disorder_assembly
_atom_site_disorder_group
Na Na1 -0.0002(4) 0.7220(2) 0.5648(3) 0.0210(6) Uani d . 1 . .
Sm Sm1 0.51300(4) 0.71807(2) 0.47634(3) 0.00716(10) Uani d . 1 . .
P P1 0.2493(2) 0.60065(11) 0.74392(15) 0.0064(3) Uani d . 1 . .
P P2 0.8781(2) 0.61480(12) 0.26404(15) 0.0063(3) Uani d . 1 . .
P P3 0.2690(2) 0.59026(12) 0.19783(15) 0.0065(3) Uani d . 1 . .
P P4 0.6463(2) 0.62775(12) 0.80511(15) 0.0065(3) Uani d . 1 . .
O O1 0.2374(6) 0.6610(3) 0.0824(4) 0.0117(9) Uani d . 1 . .
O O2 0.7180(5) 0.7105(3) 0.8947(4) 0.0099(9) Uani d . 1 . .
O O3 0.2829(6) 0.4784(3) 0.1343(4) 0.0091(9) Uani d . 1 . .
O O4 0.8029(6) 0.6454(3) 0.3976(4) 0.0095(9) Uani d . 1 . .
O O5 0.0936(6) 0.6652(3) 0.7951(4) 0.0103(9) Uani d . 1 . .
O O6 0.0886(6) 0.5804(3) 0.2895(4) 0.0105(9) Uani d . 1 . .
O O7 0.2159(6) 0.4860(3) 0.7898(4) 0.0098(9) Uani d . 1 . .
O O8 0.6799(6) 0.6328(3) 0.6572(4) 0.0100(9) Uani d . 1 . .
O O9 0.8672(6) 0.6896(3) 0.1519(4) 0.0105(9) Uani d . 1 . .
O O10 0.2860(6) 0.6073(3) 0.5963(4) 0.0102(9) Uani d . 1 . .
O O11 0.4284(6) 0.6243(3) 0.8331(4) 0.0082(9) Uani d . 1 . .
O O12 0.4293(6) 0.6102(3) 0.2901(4) 0.0135(9) Uani d . 1 . .

loop_
_atom_site_aniso_label
_atom_site_aniso_U_11
_atom_site_aniso_U_22
_atom_site_aniso_U_33
_atom_site_aniso_U_12
_atom_site_aniso_U_13
_atom_site_aniso_U_23
Na1 0.0172(14) 0.0309(16) 0.0149(12) 0.0063(13) -0.0028(11) 0.0029(12)
Sm1 0.00640(16) 0.00857(15) 0.00651(15) -0.00002(13) 0.00033(11) -0.00033(13)
P1 0.0049(7) 0.0065(7) 0.0078(7) -0.0001(6) -0.0001(6) -0.0006(6)
P2 0.0055(7) 0.0053(7) 0.0082(7) 0.0002(6) 0.0012(6) 0.0002(6)
P3 0.0046(7) 0.0064(7) 0.0084(7) 0.0013(6) 0.0000(6) -0.0001(6)
P4 0.0053(7) 0.0059(7) 0.0084(7) -0.0007(6) 0.0001(6) -0.0007(6)
O1 0.010(2) 0.013(2) 0.012(2) 0.0027(18) 0.0012(18) 0.0029(18)
O2 0.005(2) 0.009(2) 0.016(2) -0.0013(17) -0.0032(17) -0.0044(18)
O3 0.014(2) 0.005(2) 0.009(2) 0.0016(17) -0.0019(17) -0.0014(17)
O4 0.007(2) 0.012(2) 0.009(2) 0.0009(17) 0.0012(17) -0.0007(17)
O5 0.005(2) 0.013(2) 0.013(2) 0.0014(17) 0.0020(17) -0.0007(18)
O6 0.008(2) 0.015(2) 0.008(2) -0.0019(18) 0.0034(17) 0.0022(18)
O7 0.014(2) 0.005(2) 0.011(2) -0.0042(17) -0.0001(18) -0.0013(16)
O8 0.010(2) 0.013(2) 0.0064(19) 0.0015(18) 0.0028(17) 0.0026(17)
O9 0.011(2) 0.008(2) 0.012(2) 0.0023(17) 0.0018(18) 0.0028(17)
O10 0.012(2) 0.010(2) 0.009(2) -0.0015(18) 0.0019(18) -0.0004(17)
O11 0.007(2) 0.010(2) 0.0076(19) -0.0012(17) -0.0028(17) -0.0021(16)
O12 0.008(2) 0.015(2) 0.017(2) -0.0020(18) -0.0044(18) -0.0047(18)

loop_
_atom_type_symbol
_atom_type_description
_atom_type_scat_dispersion_real
_atom_type_scat_dispersion_imag
_atom_type_scat_source
O O 0.0106 0.0060 'International Tables Vol C Tables 4.2.6.8 and 6.1.1.4'
Na Na 0.0362 0.0249 'International Tables Vol C Tables 4.2.6.8 and 6.1.1.4'
P P 0.1023 0.0942 'International Tables Vol C Tables 4.2.6.8 and 6.1.1.4'
Sm Sm -0.1638 3.4418 'International Tables Vol C Tables 4.2.6.8 and 6.1.1.4'

loop_
_geom_angle_atom_site_label_1
_geom_angle_atom_site_label_2
_geom_angle_atom_site_label_3
_geom_angle_site_symmetry_1
_geom_angle_site_symmetry_3
_geom_angle
_geom_angle_publ_flag
O4 Na1 O1 1_455 4_576 81.77(16) ?
O4 Na1 O2 1_455 4_575 93.40(16) ?
O1 Na1 O2 4_576 4_575 108.62(17) ?
O4 Na1 O5 1_455 . 131.55(19) ?
O1 Na1 O5 4_576 . 109.24(16) ?
O2 Na1 O5 4_575 . 123.97(17) ?
O4 Na1 O10 1_455 . 108.05(17) ?
O1 Na1 O10 4_576 . 168.60(18) ?
O2 Na1 O10 4_575 . 77.17(15) ?
O5 Na1 O10 . . 60.02(14) ?
O4 Na1 O8 1_455 1_455 63.56(14) ?
O1 Na1 O8 4_576 1_455 65.92(15) ?
O2 Na1 O8 4_575 1_455 156.55(17) ?
O5 Na1 O8 . 1_455 78.01(15) ?
O10 Na1 O8 . 1_455 112.69(17) ?
O4 Na1 O9 1_455 4_576 151.14(16) ?
O1 Na1 O9 4_576 4_576 114.66(17) ?
O2 Na1 O9 4_575 4_576 59.56(14) ?
O5 Na1 O9 . 4_576 67.70(14) ?
O10 Na1 O9 . 4_576 59.17(13) ?
O8 Na1 O9 1_455 4_576 143.89(15) ?
P1 Na1 O9 . 4_576 60.64(10) ?
O9 Sm1 O12 4_576 . 138.95(15) ?
O9 Sm1 O8 4_576 . 85.27(14) ?
O12 Sm1 O8 . . 114.50(15) ?
O9 Sm1 O5 4_576 4_675 109.05(14) ?
O12 Sm1 O5 . 4_675 82.37(15) ?
O8 Sm1 O5 . 4_675 135.61(14) ?
O9 Sm1 O4 4_576 . 145.34(14) ?
O12 Sm1 O4 . . 74.63(14) ?
O8 Sm1 O4 . . 68.31(13) ?
O5 Sm1 O4 4_675 . 78.51(14) ?
O9 Sm1 O2 4_576 4_575 69.92(14) ?
O12 Sm1 O2 . 4_575 76.16(14) ?
O8 Sm1 O2 . 4_575 147.54(13) ?
O5 Sm1 O2 4_675 4_575 74.25(14) ?
O4 Sm1 O2 . 4_575 142.17(13) ?
O9 Sm1 O1 4_576 4_676 69.91(14) ?
O12 Sm1 O1 . 4_676 149.17(14) ?
O8 Sm1 O1 . 4_676 70.50(14) ?
O5 Sm1 O1 4_675 4_676 75.54(14) ?
O4 Sm1 O1 . 4_676 80.05(14) ?
O2 Sm1 O1 4_575 4_676 116.94(14) ?
O9 Sm1 O10 4_576 . 69.79(14) ?
O12 Sm1 O10 . . 81.81(14) ?
O8 Sm1 O10 . . 72.84(14) ?
O5 Sm1 O10 4_675 . 151.45(14) ?
O4 Sm1 O10 . . 119.46(14) ?
O2 Sm1 O10 4_575 . 78.97(14) ?
O1 Sm1 O10 4_676 . 126.71(13) ?
O10 P1 O5 . . 115.9(2) ?
O10 P1 O11 . . 112.5(2) ?
O5 P1 O11 . . 108.1(2) ?
O10 P1 O7 . . 111.3(2) ?
O5 P1 O7 . . 108.9(2) ?
O11 P1 O7 . . 98.7(2) ?
O9 P2 O4 . . 117.8(2) ?
O9 P2 O7 . 3_666 106.5(2) ?
O4 P2 O7 . 3_666 111.6(2) ?
O9 P2 O6 . 1_655 110.5(2) ?
O4 P2 O6 . 1_655 106.8(2) ?
O7 P2 O6 3_666 1_655 102.8(2) ?
O1 P3 O12 . . 118.2(3) ?
O1 P3 O6 . . 111.4(2) ?
O12 P3 O6 . . 107.4(2) ?
O1 P3 O3 . . 106.4(2) ?
O12 P3 O3 . . 110.5(2) ?
O6 P3 O3 . . 101.6(2) ?
O8 P4 O2 . . 119.5(3) ?
O8 P4 O11 . . 109.8(2) ?
O2 P4 O11 . . 104.8(2) ?
O8 P4 O3 . 3_666 110.7(2) ?
O2 P4 O3 . 3_666 107.7(2) ?
O11 P4 O3 . 3_666 102.9(2) ?
P3 O1 Sm1 . 4_575 144.7(2) ?
Na1 O1 Sm1 4_675 4_575 94.05(16) ?
P4 O2 Sm1 . 4_676 140.3(2) ?
P4 O2 Na1 . 4_676 116.4(2) ?
Sm1 O2 Na1 4_676 4_676 101.18(16) ?
P4 O3 P3 3_666 . 132.3(3) ?
P2 O4 Na1 . 1_655 120.5(2) ?
P2 O4 Sm1 . . 135.3(2) ?
Na1 O4 Sm1 1_655 . 97.01(16) ?
P1 O5 Sm1 . 4_576 142.1(2) ?
P1 O5 Na1 . . 93.5(2) ?
Sm1 O5 Na1 4_576 . 114.88(18) ?
P3 O6 P2 . 1_455 131.6(3) ?
P2 O7 P1 3_666 . 139.8(3) ?
P4 O8 Sm1 . . 131.5(2) ?
P4 O8 Na1 . 1_655 119.3(2) ?
Sm1 O8 Na1 . 1_655 88.43(14) ?
P2 O9 Sm1 . 4_675 149.9(3) ?
P2 O9 Na1 . 4_675 120.7(2) ?
Sm1 O9 Na1 4_675 4_675 89.30(14) ?
P1 O10 Sm1 . . 128.5(2) ?
P1 O10 Na1 . . 90.3(2) ?
Sm1 O10 Na1 . . 97.49(15) ?
P1 O11 P4 . . 135.0(3) ?
P3 O12 Sm1 . . 139.8(3) ?

loop_
_geom_bond_atom_site_label_1
_geom_bond_atom_site_label_2
_geom_bond_site_symmetry_2
_geom_bond_distance
_geom_bond_publ_flag
Na1 O4 1_455 2.386(5) ?
Na1 O1 4_576 2.438(5) ?
Na1 O2 4_575 2.468(5) ?
Na1 O5 . 2.475(5) ?
Na1 O10 . 2.565(5) ?
Na1 O8 1_455 2.741(5) ?
Na1 O9 4_576 3.005(5) ?
Sm1 O9 4_576 2.362(4) ?
Sm1 O12 . 2.389(4) ?
Sm1 O8 . 2.415(4) ?
Sm1 O5 4_675 2.423(4) ?
Sm1 O4 . 2.424(4) ?
Sm1 O2 4_575 2.449(4) ?
Sm1 O1 4_676 2.486(4) ?
Sm1 O10 . 2.488(4) ?
P1 O10 . 1.482(4) y
P1 O5 . 1.494(4) y
P1 O11 . 1.584(4) y
P1 O7 . 1.586(4) y
P2 O9 . 1.477(4) y
P2 O4 . 1.481(4) y
P2 O7 3_666 1.574(4) y
P2 O6 1_655 1.598(4) y
P3 O1 . 1.482(4) y
P3 O12 . 1.486(4) y
P3 O6 . 1.591(4) y
P3 O3 . 1.596(4) y
P4 O8 . 1.479(4) y
P4 O2 . 1.487(4) y
P4 O11 . 1.594(4) y
P4 O3 3_666 1.595(4) y
O1 Na1 4_675 2.438(5) ?
O1 Sm1 4_575 2.486(4) ?
O2 Sm1 4_676 2.449(4) ?
O2 Na1 4_676 2.468(5) ?
O3 P4 3_666 1.595(4) ?
O4 Na1 1_655 2.386(5) ?
O5 Sm1 4_576 2.423(4) ?
O6 P2 1_455 1.598(4) ?
O7 P2 3_666 1.574(4) ?
O8 Na1 1_655 2.741(5) ?
O9 Sm1 4_675 2.362(4) ?
O9 Na1 4_675 3.005(5) ?
